data_4129514
loop_
_publ_author_name
'Zhang, Jitan'
'Chen, Hui'
'Lin, Cong'
'Liu, Zhanxiang'
'Wang, Chen'
'Zhang, Yuhong'

_publ_section_title
;
 Cobalt-Catalyzed Cyclization of Aliphatic Amides and Terminal Alkynes
 with Silver-Cocatalyst.
;
_journal_issue 40
_journal_name_full 'Journal of the American Chemical Society'
_journal_page_first 12990
_journal_page_last 12996
_journal_paper_doi 10.1021/jacs.5b07424
_journal_volume 137
_journal_year 2015
_chemical_formula_moiety 'C22 H20 N2 O'
_chemical_formula_sum 'C22 H20 N2 O'
_chemical_formula_weight 328.40
_space_group_crystal_system orthorhombic
_space_group_IT_number 61
_space_group_name_Hall '-P 2ac 2ab'
_space_group_name_H-M_alt 'P b c a'
_atom_sites_solution_hydrogens geom
_atom_sites_solution_primary direct
_atom_sites_solution_secondary difmap
_audit_creation_date 2015-06-30
_audit_creation_method
;
Olex2 1.2
(compiled 2014.03.20 svn.r2914 for OlexSys, GUI svn.r4816)
;
_cell_angle_alpha 90.00
_cell_angle_beta 90.00
_cell_angle_gamma 90.00
_cell_formula_units_Z 8
_cell_length_a 9.0007(4)
_cell_length_b 13.9627(7)
_cell_length_c 27.1120(11)
_cell_measurement_reflns_used 6160
_cell_measurement_temperature 170
_cell_measurement_theta_max 29.5606
_cell_measurement_theta_min 3.2757
_cell_volume 3407.3(3)
_computing_cell_refinement
;
CrysAlisPro, Agilent Technologies,
Version 1.171.35.11 (release 16-05-2011 CrysAlis171 .NET)
(compiled May 16 2011,17:55:39)
;
_computing_data_collection
;
CrysAlisPro, Agilent Technologies,
Version 1.171.35.11 (release 16-05-2011 CrysAlis171 .NET)
(compiled May 16 2011,17:55:39)
;
_computing_data_reduction
;
CrysAlisPro, Agilent Technologies,
Version 1.171.35.11 (release 16-05-2011 CrysAlis171 .NET)
(compiled May 16 2011,17:55:39)
;
_computing_molecular_graphics 'Olex2 (Dolomanov et al., 2009)'
_computing_publication_material 'Olex2 (Dolomanov et al., 2009)'
_computing_structure_refinement 'ShelXL (Sheldrick, 2008)'
_computing_structure_solution 'ShelXS (Sheldrick, 2008)'
_diffrn_ambient_temperature 170
_diffrn_detector_area_resol_mean 10.3592
_diffrn_measured_fraction_theta_full 0.998
_diffrn_measured_fraction_theta_max 0.998
_diffrn_measurement_device_type 'Xcalibur, Atlas, Gemini ultra'
_diffrn_measurement_method '\w scans'
_diffrn_orient_matrix_UB_11 0.0212721000
_diffrn_orient_matrix_UB_12 0.0149053000
_diffrn_orient_matrix_UB_13 0.0239892000
_diffrn_orient_matrix_UB_21 -0.0267704000
_diffrn_orient_matrix_UB_22 0.0467150000
_diffrn_orient_matrix_UB_23 -0.0050805000
_diffrn_orient_matrix_UB_31 -0.0710359000
_diffrn_orient_matrix_UB_32 -0.0132061000
_diffrn_orient_matrix_UB_33 0.0091138000
_diffrn_radiation_monochromator graphite
_diffrn_radiation_type MoK\a
_diffrn_radiation_wavelength 0.71073
_diffrn_reflns_av_R_equivalents 0.0386
_diffrn_reflns_av_unetI/netI 0.0216
_diffrn_reflns_limit_h_max 10
_diffrn_reflns_limit_h_min -10
_diffrn_reflns_limit_k_max 16
_diffrn_reflns_limit_k_min -16
_diffrn_reflns_limit_l_max 26
_diffrn_reflns_limit_l_min -32
_diffrn_reflns_number 20653
_diffrn_reflns_theta_full 25.35
_diffrn_reflns_theta_max 25.35
_diffrn_reflns_theta_min 3.28
_diffrn_source 'Enhance (Mo) X-ray Source'
_exptl_absorpt_coefficient_mu 0.079
_exptl_absorpt_correction_T_max 1.00000
_exptl_absorpt_correction_T_min 0.87039
_exptl_absorpt_correction_type multi-scan
_exptl_absorpt_process_details
;
CrysAlisPro, Agilent Technologies,
Version 1.171.35.11 (release 16-05-2011 CrysAlis171 .NET)
(compiled May 16 2011,17:55:39)
Empirical absorption correction using spherical harmonics,
 implemented in SCALE3 ABSPACK scaling algorithm.
;
_exptl_crystal_colour yellow
_exptl_crystal_colour_primary yellow
_exptl_crystal_density_diffrn 1.280
_exptl_crystal_density_method 'not measured'
_exptl_crystal_description block
_exptl_crystal_F_000 1392
_exptl_crystal_size_max 0.48
_exptl_crystal_size_mid 0.43
_exptl_crystal_size_min 0.36
_refine_diff_density_max 0.181
_refine_diff_density_min -0.167
_refine_diff_density_rms 0.033
_refine_ls_extinction_method none
_refine_ls_goodness_of_fit_ref 1.046
_refine_ls_hydrogen_treatment constr
_refine_ls_matrix_type full
_refine_ls_number_parameters 228
_refine_ls_number_reflns 3119
_refine_ls_number_restraints 0
_refine_ls_restrained_S_all 1.046
_refine_ls_R_factor_all 0.0449
_refine_ls_R_factor_gt 0.0358
_refine_ls_shift/su_max 0.000
_refine_ls_shift/su_mean 0.000
_refine_ls_structure_factor_coef Fsqd
_refine_ls_weighting_details 'calc w=1/[\s^2^(Fo^2^)+(0.0333P)^2^+1.2130P] where P=(Fo^2^+2Fc^2^)/3'
_refine_ls_weighting_scheme calc
_refine_ls_wR_factor_gt 0.0816
_refine_ls_wR_factor_ref 0.0871
_reflns_number_gt 2668
_reflns_number_total 3119
_reflns_threshold_expression >2sigma(I)
_cod_data_source_file ja5b07424_si_001.cif
_cod_data_source_block 150630_zjtd_038_5
_cod_database_code 4129514
_chemical_oxdiff_formula 'c10 h10 n2 o8'
_reflns_odcompleteness_completeness 99.57
_reflns_odcompleteness_iscentric 1
_reflns_odcompleteness_theta 26.32
_olex2_refinement_description
;
1. Fixed Uiso
 At 1.2 times of:
  All C(H) groups, All C(H,H) groups
 At 1.5 times of:
  All C(H,H,H) groups
2.a Secondary CH2 refined with riding coordinates:
 C12(H12B,H12A)
2.b Aromatic/amide H refined with riding coordinates:
 C1(H1), C2(H2), C3(H3), C7(H7), C8(H8), C9(H9), C14(H14), C16(H16), C17(H17),
 C18(H18), C19(H19), C20(H20)
2.c Idealised Me refined as rotating group:
 C21(H21A,H21B,H21C), C22(H22A,H22B,H22C)
;

loop_
_space_group_symop_id
_space_group_symop_operation_xyz
1 'x, y, z'
2 '-x+1/2, -y, z+1/2'
3 'x+1/2, -y+1/2, -z'
4 '-x, y+1/2, -z+1/2'
5 '-x, -y, -z'
6 'x-1/2, y, -z-1/2'
7 '-x-1/2, y-1/2, z'
8 'x, -y-1/2, z-1/2'

loop_
_atom_site_label
_atom_site_type_symbol
_atom_site_fract_x
_atom_site_fract_y
_atom_site_fract_z
_atom_site_U_iso_or_equiv
_atom_site_adp_type
_atom_site_occupancy
_atom_site_calc_flag
_atom_site_refinement_flags_posn
O1 O 1.09668(11) 0.44160(7) 0.33045(4) 0.0352(3) Uani 1 d .
N1 N 0.87813(12) 0.36895(8) 0.35333(4) 0.0279(3) Uani 1 d .
N2 N 0.99572(12) 0.18401(8) 0.35869(4) 0.0293(3) Uani 1 d .
C1 C 1.04995(15) 0.09647(11) 0.36006(5) 0.0360(3) Uani 1 d .
H1 H 1.0969 0.0765 0.3897 0.043 Uiso 1 calc R
C2 C 1.04383(16) 0.03029(11) 0.32106(6) 0.0385(4) Uani 1 d .
H2 H 1.0862 -0.0317 0.3244 0.046 Uiso 1 calc R
C3 C 0.97617(15) 0.05672(10) 0.27857(5) 0.0329(3) Uani 1 d .
H3 H 0.9705 0.0134 0.2516 0.039 Uiso 1 calc R
C4 C 0.91411(14) 0.14935(10) 0.27464(5) 0.0262(3) Uani 1 d .
C5 C 0.92729(13) 0.21124(9) 0.31595(4) 0.0232(3) Uani 1 d .
C6 C 0.86659(14) 0.30472(9) 0.31235(5) 0.0254(3) Uani 1 d .
C7 C 0.79644(15) 0.33386(10) 0.27039(5) 0.0321(3) Uani 1 d .
H7 H 0.7567 0.3968 0.2685 0.039 Uiso 1 calc R
C8 C 0.78233(15) 0.27189(11) 0.22989(5) 0.0347(3) Uani 1 d .
H8 H 0.7322 0.2928 0.2010 0.042 Uiso 1 calc R
C9 C 0.84014(15) 0.18207(11) 0.23182(5) 0.0321(3) Uani 1 d .
H9 H 0.8308 0.1408 0.2041 0.039 Uiso 1 calc R
C10 C 0.98934(15) 0.43549(9) 0.35760(5) 0.0273(3) Uani 1 d .
C11 C 0.94657(15) 0.50315(9) 0.39918(5) 0.0279(3) Uani 1 d .
C12 C 0.83429(16) 0.44332(10) 0.42845(5) 0.0302(3) Uani 1 d .
H12B H 0.8842 0.4069 0.4550 0.036 Uiso 1 calc R
H12A H 0.7567 0.4846 0.4432 0.036 Uiso 1 calc R
C13 C 0.76878(15) 0.37692(9) 0.39077(5) 0.0267(3) Uani 1 d .
C14 C 0.63628(15) 0.33460(9) 0.38791(5) 0.0275(3) Uani 1 d .
H14 H 0.6176 0.3002 0.3583 0.033 Uiso 1 calc R
C15 C 0.51547(15) 0.33396(9) 0.42417(5) 0.0263(3) Uani 1 d .
C16 C 0.53220(16) 0.35653(11) 0.47423(5) 0.0332(3) Uani 1 d .
H16 H 0.6261 0.3770 0.4862 0.040 Uiso 1 calc R
C17 C 0.41311(17) 0.34925(12) 0.50634(5) 0.0393(4) Uani 1 d .
H17 H 0.4263 0.3650 0.5401 0.047 Uiso 1 calc R
C18 C 0.27603(17) 0.31962(11) 0.49001(5) 0.0383(4) Uani 1 d .
H18 H 0.1952 0.3147 0.5124 0.046 Uiso 1 calc R
C19 C 0.25662(16) 0.29710(10) 0.44083(5) 0.0351(3) Uani 1 d .
H19 H 0.1622 0.2768 0.4292 0.042 Uiso 1 calc R
C20 C 0.37487(15) 0.30417(10) 0.40876(5) 0.0308(3) Uani 1 d .
H20 H 0.3602 0.2883 0.3750 0.037 Uiso 1 calc R
C21 C 1.07881(17) 0.53831(12) 0.42866(6) 0.0395(4) Uani 1 d .
H21A H 1.0447 0.5825 0.4544 0.059 Uiso 1 calc GR
H21B H 1.1482 0.5716 0.4067 0.059 Uiso 1 calc GR
H21C H 1.1290 0.4836 0.4440 0.059 Uiso 1 calc GR
C22 C 0.86727(16) 0.58723(10) 0.37392(5) 0.0346(3) Uani 1 d .
H22A H 0.7824 0.5631 0.3550 0.052 Uiso 1 calc GR
H22B H 0.9366 0.6198 0.3517 0.052 Uiso 1 calc GR
H22C H 0.8322 0.6325 0.3990 0.052 Uiso 1 calc GR

loop_
_atom_site_aniso_label
_atom_site_aniso_U_11
_atom_site_aniso_U_22
_atom_site_aniso_U_33
_atom_site_aniso_U_23
_atom_site_aniso_U_13
_atom_site_aniso_U_12
O1 0.0319(5) 0.0352(6) 0.0383(6) -0.0027(4) 0.0084(4) -0.0008(4)
N1 0.0337(6) 0.0219(6) 0.0282(6) -0.0054(5) 0.0068(5) -0.0018(5)
N2 0.0276(6) 0.0332(7) 0.0270(6) -0.0003(5) -0.0018(5) 0.0001(5)
C1 0.0300(7) 0.0407(9) 0.0372(8) 0.0084(7) -0.0007(6) 0.0064(7)
C2 0.0377(8) 0.0271(8) 0.0506(9) 0.0032(7) 0.0103(7) 0.0077(6)
C3 0.0336(8) 0.0263(7) 0.0387(8) -0.0078(6) 0.0090(6) -0.0017(6)
C4 0.0232(6) 0.0276(7) 0.0279(7) -0.0057(6) 0.0052(5) -0.0033(6)
C5 0.0205(6) 0.0263(7) 0.0227(6) -0.0023(5) 0.0025(5) -0.0023(5)
C6 0.0275(7) 0.0250(7) 0.0237(6) -0.0031(5) 0.0059(5) -0.0013(5)
C7 0.0345(8) 0.0305(8) 0.0313(7) 0.0047(6) 0.0053(6) 0.0075(6)
C8 0.0305(7) 0.0502(9) 0.0236(7) 0.0036(6) -0.0005(6) 0.0035(7)
C9 0.0303(7) 0.0433(9) 0.0227(7) -0.0086(6) 0.0024(6) -0.0039(6)
C10 0.0296(7) 0.0225(7) 0.0299(7) 0.0009(6) 0.0011(6) 0.0036(6)
C11 0.0303(7) 0.0230(7) 0.0305(7) -0.0037(5) 0.0016(6) 0.0004(6)
C12 0.0367(8) 0.0260(7) 0.0278(7) -0.0050(6) 0.0044(6) -0.0001(6)
C13 0.0355(7) 0.0201(6) 0.0245(6) -0.0004(5) 0.0046(6) 0.0021(6)
C14 0.0374(8) 0.0214(7) 0.0238(6) -0.0026(5) 0.0021(6) -0.0001(6)
C15 0.0338(7) 0.0185(7) 0.0265(6) 0.0001(5) 0.0021(6) 0.0018(5)
C16 0.0337(8) 0.0379(8) 0.0278(7) -0.0020(6) -0.0002(6) -0.0038(6)
C17 0.0447(9) 0.0487(10) 0.0246(7) -0.0051(7) 0.0049(6) -0.0033(7)
C18 0.0369(8) 0.0418(9) 0.0362(8) -0.0039(7) 0.0109(7) -0.0004(7)
C19 0.0313(7) 0.0331(8) 0.0410(8) -0.0026(6) 0.0000(6) -0.0011(6)
C20 0.0379(8) 0.0284(7) 0.0261(7) -0.0018(6) -0.0016(6) -0.0002(6)
C21 0.0374(8) 0.0381(9) 0.0429(8) -0.0088(7) -0.0039(7) -0.0019(7)
C22 0.0382(8) 0.0242(7) 0.0415(8) -0.0011(6) 0.0035(7) 0.0027(6)

loop_
_atom_type_symbol
_atom_type_description
_atom_type_scat_dispersion_real
_atom_type_scat_dispersion_imag
_atom_type_scat_source
C C 0.0033 0.0016 'International Tables Vol C Tables 4.2.6.8 and 6.1.1.4'
H H 0.0000 0.0000 'International Tables Vol C Tables 4.2.6.8 and 6.1.1.4'
N N 0.0061 0.0033 'International Tables Vol C Tables 4.2.6.8 and 6.1.1.4'
O O 0.0106 0.0060 'International Tables Vol C Tables 4.2.6.8 and 6.1.1.4'

loop_
_geom_angle_atom_site_label_1
_geom_angle_atom_site_label_2
_geom_angle_atom_site_label_3
_geom_angle
C10 N1 C6 122.90(11)
C10 N1 C13 113.15(10)
C13 N1 C6 123.66(11)
C1 N2 C5 116.70(12)
N2 C1 H1 117.5
N2 C1 C2 125.08(13)
C2 C1 H1 117.5
C1 C2 H2 120.7
C3 C2 C1 118.58(13)
C3 C2 H2 120.7
C2 C3 H3 120.3
C2 C3 C4 119.43(13)
C4 C3 H3 120.3
C3 C4 C5 117.69(12)
C3 C4 C9 122.94(12)
C9 C4 C5 119.37(12)
N2 C5 C4 122.51(12)
N2 C5 C6 119.21(11)
C6 C5 C4 118.28(11)
C5 C6 N1 119.68(11)
C7 C6 N1 119.62(12)
C7 C6 C5 120.70(12)
C6 C7 H7 119.6
C6 C7 C8 120.71(13)
C8 C7 H7 119.6
C7 C8 H8 119.9
C9 C8 C7 120.27(13)
C9 C8 H8 119.9
C4 C9 H9 119.7
C8 C9 C4 120.67(12)
C8 C9 H9 119.7
O1 C10 N1 125.16(12)
O1 C10 C11 127.28(12)
N1 C10 C11 107.39(11)
C10 C11 C12 102.25(11)
C10 C11 C22 105.20(11)
C12 C11 C22 109.96(11)
C21 C11 C10 113.17(11)
C21 C11 C12 114.92(12)
C21 C11 C22 110.65(12)
C11 C12 H12B 110.9
C11 C12 H12A 110.9
H12B C12 H12A 109.0
C13 C12 C11 104.09(10)
C13 C12 H12B 110.9
C13 C12 H12A 110.9
N1 C13 C12 105.25(11)
C14 C13 N1 122.97(12)
C14 C13 C12 131.70(12)
C13 C14 H14 115.6
C13 C14 C15 128.84(12)
C15 C14 H14 115.6
C16 C15 C14 124.64(12)
C20 C15 C14 118.27(12)
C20 C15 C16 117.01(12)
C15 C16 H16 119.7
C17 C16 C15 120.61(13)
C17 C16 H16 119.7
C16 C17 H17 119.5
C18 C17 C16 120.96(13)
C18 C17 H17 119.5
C17 C18 H18 120.2
C17 C18 C19 119.54(14)
C19 C18 H18 120.2
C18 C19 H19 120.2
C20 C19 C18 119.68(14)
C20 C19 H19 120.2
C15 C20 H20 118.9
C19 C20 C15 122.19(13)
C19 C20 H20 118.9
C11 C21 H21A 109.5
C11 C21 H21B 109.5
C11 C21 H21C 109.5
H21A C21 H21B 109.5
H21A C21 H21C 109.5
H21B C21 H21C 109.5
C11 C22 H22A 109.5
C11 C22 H22B 109.5
C11 C22 H22C 109.5
H22A C22 H22B 109.5
H22A C22 H22C 109.5
H22B C22 H22C 109.5

loop_
_geom_bond_atom_site_label_1
_geom_bond_atom_site_label_2
_geom_bond_distance
O1 C10 1.2177(16)
N1 C6 1.4317(16)
N1 C10 1.3706(18)
N1 C13 1.4182(16)
N2 C1 1.3166(19)
N2 C5 1.3663(16)
C1 H1 0.9500
C1 C2 1.405(2)
C2 H2 0.9500
C2 C3 1.354(2)
C3 H3 0.9500
C3 C4 1.413(2)
C4 C5 1.4195(17)
C4 C9 1.4142(19)
C5 C6 1.4183(18)
C6 C7 1.3633(19)
C7 H7 0.9500
C7 C8 1.404(2)
C8 H8 0.9500
C8 C9 1.359(2)
C9 H9 0.9500
C10 C11 1.5202(18)
C11 C12 1.5326(19)
C11 C21 1.5154(19)
C11 C22 1.5352(19)
C12 H12B 0.9900
C12 H12A 0.9900
C12 C13 1.5001(18)
C13 C14 1.3333(19)
C14 H14 0.9500
C14 C15 1.4659(18)
C15 C16 1.4015(18)
C15 C20 1.3961(19)
C16 H16 0.9500
C16 C17 1.385(2)
C17 H17 0.9500
C17 C18 1.375(2)
C18 H18 0.9500
C18 C19 1.381(2)
C19 H19 0.9500
C19 C20 1.378(2)
C20 H20 0.9500
C21 H21A 0.9800
C21 H21B 0.9800
C21 H21C 0.9800
C22 H22A 0.9800
C22 H22B 0.9800
C22 H22C 0.9800

loop_
_geom_torsion_atom_site_label_1
_geom_torsion_atom_site_label_2
_geom_torsion_atom_site_label_3
_geom_torsion_atom_site_label_4
_geom_torsion
O1 C10 C11 C12 -163.59(13)
O1 C10 C11 C21 -39.39(19)
O1 C10 C11 C22 81.52(16)
N1 C6 C7 C8 -179.34(12)
N1 C10 C11 C12 20.98(14)
N1 C10 C11 C21 145.17(12)
N1 C10 C11 C22 -93.91(13)
N1 C13 C14 C15 177.75(12)
N2 C1 C2 C3 -0.7(2)
N2 C5 C6 N1 0.13(18)
N2 C5 C6 C7 -179.41(12)
C1 N2 C5 C4 0.01(18)
C1 N2 C5 C6 179.94(12)
C1 C2 C3 C4 0.0(2)
C2 C3 C4 C5 0.57(19)
C2 C3 C4 C9 -179.24(13)
C3 C4 C5 N2 -0.60(18)
C3 C4 C5 C6 179.47(12)
C3 C4 C9 C8 180.00(13)
C4 C5 C6 N1 -179.94(11)
C4 C5 C6 C7 0.52(18)
C5 N2 C1 C2 0.6(2)
C5 C4 C9 C8 0.2(2)
C5 C6 C7 C8 0.2(2)
C6 N1 C10 O1 -7.5(2)
C6 N1 C10 C11 168.09(11)
C6 N1 C13 C12 173.76(12)
C6 N1 C13 C14 -9.1(2)
C6 C7 C8 C9 -0.7(2)
C7 C8 C9 C4 0.5(2)
C9 C4 C5 N2 179.21(12)
C9 C4 C5 C6 -0.71(18)
C10 N1 C6 C5 95.32(15)
C10 N1 C6 C7 -85.13(16)
C10 N1 C13 C12 -12.25(15)
C10 N1 C13 C14 164.88(13)
C10 C11 C12 C13 -27.47(13)
C11 C12 C13 N1 24.80(13)
C11 C12 C13 C14 -151.98(14)
C12 C13 C14 C15 -6.0(2)
C13 N1 C6 C5 -91.25(15)
C13 N1 C6 C7 88.30(16)
C13 N1 C10 O1 178.48(12)
C13 N1 C10 C11 -5.96(15)
C13 C14 C15 C16 -18.2(2)
C13 C14 C15 C20 165.23(14)
C14 C15 C16 C17 -176.67(14)
C14 C15 C20 C19 176.95(13)
C15 C16 C17 C18 0.1(2)
C16 C15 C20 C19 0.1(2)
C16 C17 C18 C19 -0.2(2)
C17 C18 C19 C20 0.3(2)
C18 C19 C20 C15 -0.2(2)
C20 C15 C16 C17 -0.1(2)
C21 C11 C12 C13 -150.48(12)
C22 C11 C12 C13 83.89(13)
